data_4103199
loop_
_publ_author_name
'Chung-Hung Hsieh'
'Marcetta Y. Darensbourg'

_publ_section_title
;
 A {Fe(NO)3}10 Trinitrosyliron Complex Stabilized by an N-Heterocyclic
 Carbene and the Cationic and Neutral {Fe(NO)2}9/10 Products of Its NO
 Release
;
_journal_name_full 'Journal of the American Chemical Society'
_journal_page_first 14118
_journal_page_last 14125
_journal_paper_doi 10.1021/ja104135x
_journal_volume 132
_journal_year 2010
_chemical_formula_sum 'C22 H24 Fe N4 O3'
_chemical_formula_weight 448.30
_chemical_name_systematic
;
 ?
;
_space_group_IT_number 2
_symmetry_cell_setting triclinic
_symmetry_space_group_name_Hall '-P 1'
_symmetry_space_group_name_H-M 'P -1'
_atom_sites_solution_hydrogens geom
_atom_sites_solution_primary direct
_atom_sites_solution_secondary difmap
_audit_creation_method SHELXL-97
_cell_angle_alpha 78.557(11)
_cell_angle_beta 87.345(10)
_cell_angle_gamma 69.123(10)
_cell_formula_units_Z 2
_cell_length_a 7.610(5)
_cell_length_b 8.319(5)
_cell_length_c 19.330(12)
_cell_measurement_reflns_used 1403
_cell_measurement_temperature 110(2)
_cell_measurement_theta_max 23.4
_cell_measurement_theta_min 4.2
_cell_volume 1120.3(12)
_computing_cell_refinement SMART1000
_computing_data_collection SMART1000
_computing_data_reduction SAINT
_computing_structure_refinement 'SHELXL-97 (Sheldrick, 2008)'
_computing_structure_solution 'SHELXS-97 (Sheldrick, 2008)'
_diffrn_ambient_temperature 110(2)
_diffrn_measured_fraction_theta_full 0.986
_diffrn_measured_fraction_theta_max 0.986
_diffrn_measurement_device_type CCD
_diffrn_measurement_method Omega
_diffrn_radiation_monochromator graphite
_diffrn_radiation_source 'fine-focus sealed tube'
_diffrn_radiation_type MoK\a
_diffrn_radiation_wavelength 0.71073
_diffrn_reflns_av_R_equivalents 0.1410
_diffrn_reflns_av_sigmaI/netI 0.1007
_diffrn_reflns_limit_h_max 9
_diffrn_reflns_limit_h_min -9
_diffrn_reflns_limit_k_max 9
_diffrn_reflns_limit_k_min -9
_diffrn_reflns_limit_l_max 22
_diffrn_reflns_limit_l_min -22
_diffrn_reflns_number 10756
_diffrn_reflns_theta_full 25.00
_diffrn_reflns_theta_max 25.00
_diffrn_reflns_theta_min 3.47
_exptl_absorpt_coefficient_mu 0.702
_exptl_absorpt_correction_T_max 0.9331
_exptl_absorpt_correction_T_min 0.8170
_exptl_absorpt_correction_type multi-scan
_exptl_absorpt_process_details sadabs
_exptl_crystal_colour 'brown '
_exptl_crystal_density_diffrn 1.329
_exptl_crystal_density_method 'not measured'
_exptl_crystal_description 'needle     '
_exptl_crystal_F_000 468
_exptl_crystal_size_max 0.24
_exptl_crystal_size_mid 0.22
_exptl_crystal_size_min 0.18
_refine_diff_density_max 0.396
_refine_diff_density_min -0.571
_refine_diff_density_rms 0.065
_refine_ls_extinction_method none
_refine_ls_goodness_of_fit_ref 1.036
_refine_ls_hydrogen_treatment constr
_refine_ls_matrix_type full
_refine_ls_number_parameters 272
_refine_ls_number_reflns 3879
_refine_ls_number_restraints 0
_refine_ls_restrained_S_all 1.036
_refine_ls_R_factor_all 0.0723
_refine_ls_R_factor_gt 0.0466
_refine_ls_shift/su_max 0.020
_refine_ls_shift/su_mean 0.001
_refine_ls_structure_factor_coef Fsqd
_refine_ls_weighting_details 'calc w=1/[\s^2^(Fo^2^)+(0.0539P)^2^+0.0000P] where P=(Fo^2^+2Fc^2^)/3'
_refine_ls_weighting_scheme calc
_refine_ls_wR_factor_gt 0.0978
_refine_ls_wR_factor_ref 0.1131
_reflns_number_gt 2714
_reflns_number_total 3879
_reflns_threshold_expression >2sigma(I)
_cod_data_source_file ja104135x_si_004.cif
_cod_data_source_block fem
_cod_database_code 4103199

loop_
_symmetry_equiv_pos_as_xyz
'x, y, z'
'-x, -y, -z'

loop_
_atom_site_label
_atom_site_type_symbol
_atom_site_fract_x
_atom_site_fract_y
_atom_site_fract_z
_atom_site_U_iso_or_equiv
_atom_site_adp_type
_atom_site_occupancy
_atom_site_symmetry_multiplicity
_atom_site_calc_flag
_atom_site_refinement_flags
Fe1 Fe 0.50314(5) 0.89567(6) 0.258510(18) 0.03952(18) Uani 1 1 d .
O1 O 0.6632(3) 0.8747(4) 0.39131(10) 0.0570(7) Uani 1 1 d .
N1 N 0.5902(3) 0.8856(3) 0.33693(11) 0.0392(6) Uani 1 1 d .
C1 C 0.5290(3) 0.6830(5) 0.24542(12) 0.0362(7) Uani 1 1 d .
N2 N 0.5768(3) 0.9994(4) 0.18483(11) 0.0482(7) Uani 1 1 d .
C2 C 0.2247(3) 1.0082(4) 0.25958(11) 0.0281(6) Uani 1 1 d .
O2 O 0.6423(3) 1.0612(4) 0.13589(10) 0.0666(8) Uani 1 1 d .
N3 N 0.1048(3) 1.1212(3) 0.20683(10) 0.0314(5) Uani 1 1 d .
C3 C -0.0795(3) 1.1740(4) 0.22846(13) 0.0388(7) Uani 1 1 d .
H3 H -0.1872 1.2524 0.2009 0.047 Uiso 1 1 calc R
O3 O 0.5572(3) 0.5454(4) 0.23664(11) 0.0648(7) Uani 1 1 d .
N4 N 0.1088(2) 0.9923(3) 0.31410(9) 0.0291(5) Uani 1 1 d .
C4 C -0.0766(3) 1.0932(4) 0.29578(13) 0.0374(7) Uani 1 1 d .
H4 H -0.1818 1.1034 0.3253 0.045 Uiso 1 1 calc R
C5 C 0.1597(3) 1.1864(4) 0.13808(12) 0.0321(7) Uani 1 1 d .
C6 C 0.1876(4) 1.3447(5) 0.12723(14) 0.0422(7) Uani 1 1 d .
C7 C 0.2369(4) 1.4080(5) 0.05995(16) 0.0566(9) Uani 1 1 d .
H7 H 0.2544 1.5177 0.0509 0.068 Uiso 1 1 calc R
C8 C 0.2611(4) 1.3168(5) 0.00599(15) 0.0541(10) Uani 1 1 d .
C9 C 0.2323(4) 1.1598(5) 0.01910(14) 0.0506(9) Uani 1 1 d .
H9 H 0.2487 1.0963 -0.0180 0.061 Uiso 1 1 calc R
C10 C 0.1799(3) 1.0909(4) 0.08480(13) 0.0377(7) Uani 1 1 d .
C11 C 0.1473(4) 0.9222(5) 0.09770(16) 0.0532(9) Uani 1 1 d .
H11A H 0.1690 0.8761 0.0546 0.080 Uiso 1 1 d .
H11B H 0.0188 0.9422 0.1107 0.080 Uiso 1 1 d .
H11C H 0.2306 0.8415 0.1341 0.080 Uiso 1 1 d .
C12 C 0.1664(5) 1.4433(5) 0.18640(17) 0.0648(10) Uani 1 1 d .
H12A H 0.0366 1.4822 0.1997 0.097 Uiso 1 1 d .
H12B H 0.2056 1.5407 0.1719 0.097 Uiso 1 1 d .
H12C H 0.2422 1.3650 0.2266 0.097 Uiso 1 1 d .
C13 C 0.3171(5) 1.3881(7) -0.06639(18) 0.0914(17) Uani 1 1 d .
H13A H 0.4502 1.3480 -0.0685 0.137 Uiso 1 1 d .
H13B H 0.2685 1.5161 -0.0735 0.137 Uiso 1 1 d .
H13C H 0.2633 1.3533 -0.1014 0.137 Uiso 1 1 d .
C14 C 0.1665(3) 0.8830(4) 0.38311(12) 0.0298(6) Uani 1 1 d .
C15 C 0.2196(3) 0.9534(4) 0.43499(12) 0.0330(7) Uani 1 1 d .
C16 C 0.2699(3) 0.8462(4) 0.50152(13) 0.0392(7) Uani 1 1 d .
H16 H 0.3072 0.8891 0.5371 0.047 Uiso 1 1 d .
C17 C 0.2655(4) 0.6798(4) 0.51647(13) 0.0434(8) Uani 1 1 d .
C18 C 0.2102(4) 0.6170(4) 0.46337(14) 0.0431(8) Uani 1 1 d .
H18 H 0.2065 0.5017 0.4735 0.052 Uiso 1 1 calc R
C19 C 0.1599(3) 0.7163(4) 0.39574(13) 0.0353(7) Uani 1 1 d .
C20 C 0.1052(4) 0.6441(5) 0.33830(16) 0.0508(8) Uani 1 1 d .
H20A H 0.0831 0.5376 0.3581 0.076 Uiso 1 1 d .
H20B H 0.2028 0.6206 0.3045 0.076 Uiso 1 1 d .
H20C H -0.0094 0.7286 0.3144 0.076 Uiso 1 1 d .
C21 C 0.2219(4) 1.1352(4) 0.42152(15) 0.0448(8) Uani 1 1 d .
H21A H 0.3003 1.1511 0.3810 0.067 Uiso 1 1 calc R
H21B H 0.2735 1.1549 0.4633 0.067 Uiso 1 1 calc R
H21C H 0.0933 1.2194 0.4115 0.067 Uiso 1 1 calc R
C22 C 0.3219(4) 0.5670(5) 0.58940(15) 0.0637(11) Uani 1 1 d .
H22A H 0.4064 0.6052 0.6127 0.096 Uiso 1 1 d .
H22B H 0.3849 0.4465 0.5863 0.096 Uiso 1 1 d .
H22C H 0.2123 0.5781 0.6177 0.096 Uiso 1 1 d .

loop_
_atom_site_aniso_label
_atom_site_aniso_U_11
_atom_site_aniso_U_22
_atom_site_aniso_U_33
_atom_site_aniso_U_23
_atom_site_aniso_U_13
_atom_site_aniso_U_12
Fe1 0.0279(2) 0.0570(4) 0.0274(2) -0.00775(18) 0.00074(14) -0.00793(18)
O1 0.0527(12) 0.088(2) 0.0362(11) -0.0201(11) -0.0062(9) -0.0265(11)
N1 0.0330(11) 0.0491(19) 0.0337(12) -0.0068(11) 0.0039(9) -0.0137(10)
C1 0.0352(14) 0.036(2) 0.0289(13) -0.0084(13) -0.0004(10) -0.0012(13)
N2 0.0382(12) 0.073(2) 0.0361(13) -0.0098(13) 0.0010(10) -0.0231(12)
C2 0.0311(12) 0.0294(17) 0.0248(12) -0.0073(11) 0.0011(9) -0.0111(11)
O2 0.0600(13) 0.107(2) 0.0387(11) 0.0006(12) 0.0117(10) -0.0465(13)
N3 0.0304(10) 0.0370(16) 0.0247(10) -0.0043(9) -0.0009(8) -0.0100(9)
C3 0.0295(13) 0.043(2) 0.0388(14) -0.0040(13) -0.0015(10) -0.0078(12)
O3 0.0726(15) 0.056(2) 0.0548(14) -0.0133(13) 0.0020(10) -0.0084(13)
N4 0.0307(10) 0.0307(15) 0.0249(10) -0.0043(9) 0.0030(8) -0.0103(9)
C4 0.0285(12) 0.043(2) 0.0375(14) -0.0072(13) 0.0052(10) -0.0098(12)
C5 0.0314(12) 0.038(2) 0.0242(12) -0.0037(12) -0.0037(9) -0.0103(12)
C6 0.0505(16) 0.042(2) 0.0346(14) -0.0022(13) -0.0015(11) -0.0192(14)
C7 0.0626(19) 0.054(3) 0.0500(18) 0.0089(17) 0.0004(14) -0.0271(17)
C8 0.0446(16) 0.070(3) 0.0342(15) 0.0059(16) -0.0023(12) -0.0121(16)
C9 0.0453(16) 0.073(3) 0.0266(14) -0.0141(15) -0.0038(11) -0.0093(16)
C10 0.0353(13) 0.044(2) 0.0298(13) -0.0080(12) -0.0054(10) -0.0083(12)
C11 0.0568(18) 0.051(3) 0.0569(18) -0.0241(17) -0.0067(14) -0.0172(16)
C12 0.098(3) 0.051(3) 0.060(2) -0.0167(18) 0.0051(18) -0.042(2)
C13 0.076(2) 0.131(5) 0.0438(19) 0.021(2) 0.0076(17) -0.030(2)
C14 0.0284(12) 0.0330(19) 0.0249(12) -0.0039(11) 0.0062(9) -0.0087(11)
C15 0.0322(13) 0.0356(19) 0.0281(13) -0.0081(12) 0.0070(10) -0.0083(11)
C16 0.0389(14) 0.045(2) 0.0293(13) -0.0078(13) 0.0054(10) -0.0101(13)
C17 0.0418(15) 0.045(2) 0.0307(14) 0.0007(13) 0.0113(11) -0.0057(13)
C18 0.0459(15) 0.032(2) 0.0459(16) -0.0017(14) 0.0151(12) -0.0115(13)
C19 0.0323(13) 0.0338(19) 0.0389(14) -0.0089(13) 0.0104(10) -0.0110(12)
C20 0.0573(18) 0.048(2) 0.0562(18) -0.0166(16) 0.0079(14) -0.0273(16)
C21 0.0537(17) 0.044(2) 0.0423(15) -0.0136(14) 0.0036(12) -0.0210(14)
C22 0.066(2) 0.061(3) 0.0384(16) 0.0067(16) 0.0101(14) -0.0016(17)

loop_
_atom_type_symbol
_atom_type_description
_atom_type_scat_dispersion_real
_atom_type_scat_dispersion_imag
_atom_type_scat_source
C C 0.0033 0.0016 'International Tables Vol C Tables 4.2.6.8 and 6.1.1.4'
N N 0.0061 0.0033 'International Tables Vol C Tables 4.2.6.8 and 6.1.1.4'
O O 0.0106 0.0060 'International Tables Vol C Tables 4.2.6.8 and 6.1.1.4'
Fe Fe 0.3463 0.8444 'International Tables Vol C Tables 4.2.6.8 and 6.1.1.4'
H H 0.0000 0.0000 'International Tables Vol C Tables 4.2.6.8 and 6.1.1.4'

loop_
_geom_angle_atom_site_label_1
_geom_angle_atom_site_label_2
_geom_angle_atom_site_label_3
_geom_angle
N1 Fe1 N2 119.78(12)
N1 Fe1 C1 110.89(12)
N2 Fe1 C1 107.63(13)
N1 Fe1 C2 108.27(10)
N2 Fe1 C2 107.16(10)
C1 Fe1 C2 101.52(12)
O1 N1 Fe1 175.92(19)
O3 C1 Fe1 175.7(2)
O2 N2 Fe1 174.4(2)
N4 C2 N3 103.31(19)
N4 C2 Fe1 127.98(17)
N3 C2 Fe1 128.70(17)
C2 N3 C3 111.5(2)
C2 N3 C5 125.25(19)
C3 N3 C5 123.14(19)
C4 C3 N3 106.7(2)
C4 C3 H3 126.7
N3 C3 H3 126.7
C2 N4 C4 111.69(19)
C2 N4 C14 125.66(19)
C4 N4 C14 122.64(19)
C3 C4 N4 106.8(2)
C3 C4 H4 126.6
N4 C4 H4 126.6
C6 C5 C10 122.5(3)
C6 C5 N3 118.0(2)
C10 C5 N3 119.5(3)
C5 C6 C7 117.4(3)
C5 C6 C12 121.0(3)
C7 C6 C12 121.7(3)
C8 C7 C6 122.1(4)
C8 C7 H7 118.9
C6 C7 H7 118.9
C9 C8 C7 118.6(3)
C9 C8 C13 120.6(4)
C7 C8 C13 120.9(4)
C8 C9 C10 122.1(3)
C8 C9 H9 119.0
C10 C9 H9 119.0
C9 C10 C5 117.4(3)
C9 C10 C11 121.3(3)
C5 C10 C11 121.4(3)
C10 C11 H11A 108.9
C10 C11 H11B 109.3
H11A C11 H11B 108.7
C10 C11 H11C 109.7
H11A C11 H11C 109.8
H11B C11 H11C 110.4
C6 C12 H12A 109.0
C6 C12 H12B 110.2
H12A C12 H12B 110.2
C6 C12 H12C 108.9
H12A C12 H12C 108.6
H12B C12 H12C 109.9
C8 C13 H13A 109.4
C8 C13 H13B 108.1
H13A C13 H13B 108.9
C8 C13 H13C 109.7
H13A C13 H13C 111.6
H13B C13 H13C 109.1
C19 C14 C15 122.8(2)
C19 C14 N4 118.6(2)
C15 C14 N4 118.5(3)
C16 C15 C14 117.1(3)
C16 C15 C21 120.3(3)
C14 C15 C21 122.6(2)
C17 C16 C15 122.1(3)
C17 C16 H16 118.8
C15 C16 H16 119.0
C16 C17 C18 118.5(3)
C16 C17 C22 120.6(3)
C18 C17 C22 121.0(3)
C17 C18 C19 122.4(3)
C17 C18 H18 118.8
C19 C18 H18 118.8
C14 C19 C18 117.1(3)
C14 C19 C20 121.3(2)
C18 C19 C20 121.6(3)
C19 C20 H20A 110.1
C19 C20 H20B 110.2
H20A C20 H20B 109.4
C19 C20 H20C 109.7
H20A C20 H20C 108.6
H20B C20 H20C 108.8
C15 C21 H21A 109.5
C15 C21 H21B 109.5
H21A C21 H21B 109.5
C15 C21 H21C 109.5
H21A C21 H21C 109.5
H21B C21 H21C 109.5
C17 C22 H22A 109.9
C17 C22 H22B 110.6
H22A C22 H22B 108.6
C17 C22 H22C 110.1
H22A C22 H22C 108.2
H22B C22 H22C 109.5

loop_
_geom_bond_atom_site_label_1
_geom_bond_atom_site_label_2
_geom_bond_distance
Fe1 N1 1.657(2)
Fe1 N2 1.694(3)
Fe1 C1 1.777(4)
Fe1 C2 1.989(3)
O1 N1 1.184(3)
C1 O3 1.133(4)
N2 O2 1.164(3)
C2 N4 1.359(3)
C2 N3 1.361(3)
N3 C3 1.384(3)
N3 C5 1.435(3)
C3 C4 1.338(4)
C3 H3 0.9500
N4 C4 1.380(3)
N4 C14 1.445(3)
C4 H4 0.9500
C5 C6 1.382(4)
C5 C10 1.392(4)
C6 C7 1.390(4)
C6 C12 1.506(5)
C7 C8 1.376(5)
C7 H7 0.9500
C8 C9 1.373(5)
C8 C13 1.512(4)
C9 C10 1.388(4)
C9 H9 0.9500
C10 C11 1.482(5)
C11 H11A 0.9682
C11 H11B 0.9615
C11 H11C 0.9477
C12 H12A 0.9632
C12 H12B 0.9476
C12 H12C 0.9670
C13 H13A 0.9487
C13 H13B 0.9774
C13 H13C 0.9471
C14 C19 1.378(4)
C14 C15 1.397(4)
C15 C16 1.394(4)
C15 C21 1.489(4)
C16 C17 1.369(5)
C16 H16 0.9316
C17 C18 1.384(4)
C17 C22 1.515(4)
C18 C19 1.390(4)
C18 H18 0.9500
C19 C20 1.501(4)
C20 H20A 0.9618
C20 H20B 0.9586
C20 H20C 0.9692
C21 H21A 0.9800
C21 H21B 0.9800
C21 H21C 0.9800
C22 H22A 0.9731
C22 H22B 0.9574
C22 H22C 0.9628

loop_
_geom_torsion_atom_site_label_1
_geom_torsion_atom_site_label_2
_geom_torsion_atom_site_label_3
_geom_torsion_atom_site_label_4
_geom_torsion
N2 Fe1 N1 O1 -50(4)
C1 Fe1 N1 O1 76(4)
C2 Fe1 N1 O1 -174(4)
N1 Fe1 C1 O3 -72(3)
N2 Fe1 C1 O3 61(3)
C2 Fe1 C1 O3 173(3)
N1 Fe1 N2 O2 57(3)
C1 Fe1 N2 O2 -71(3)
C2 Fe1 N2 O2 -179(100)
N1 Fe1 C2 N4 -35.8(3)
N2 Fe1 C2 N4 -166.3(2)
C1 Fe1 C2 N4 80.9(3)
N1 Fe1 C2 N3 142.9(3)
N2 Fe1 C2 N3 12.5(3)
C1 Fe1 C2 N3 -100.3(3)
N4 C2 N3 C3 0.3(3)
Fe1 C2 N3 C3 -178.7(2)
N4 C2 N3 C5 177.4(3)
Fe1 C2 N3 C5 -1.6(4)
C2 N3 C3 C4 -0.1(4)
C5 N3 C3 C4 -177.3(3)
N3 C2 N4 C4 -0.4(3)
Fe1 C2 N4 C4 178.6(2)
N3 C2 N4 C14 178.8(2)
Fe1 C2 N4 C14 -2.2(4)
N3 C3 C4 N4 -0.2(3)
C2 N4 C4 C3 0.4(3)
C14 N4 C4 C3 -178.9(3)
C2 N3 C5 C6 -93.6(3)
C3 N3 C5 C6 83.2(3)
C2 N3 C5 C10 87.4(3)
C3 N3 C5 C10 -95.8(3)
C10 C5 C6 C7 0.3(4)
N3 C5 C6 C7 -178.7(2)
C10 C5 C6 C12 -179.3(3)
N3 C5 C6 C12 1.7(4)
C5 C6 C7 C8 -1.2(4)
C12 C6 C7 C8 178.4(3)
C6 C7 C8 C9 1.1(4)
C6 C7 C8 C13 -179.2(3)
C7 C8 C9 C10 -0.1(4)
C13 C8 C9 C10 -179.7(3)
C8 C9 C10 C5 -0.9(4)
C8 C9 C10 C11 179.3(2)
C6 C5 C10 C9 0.7(4)
N3 C5 C10 C9 179.7(2)
C6 C5 C10 C11 -179.4(2)
N3 C5 C10 C11 -0.5(3)
C2 N4 C14 C19 -93.9(3)
C4 N4 C14 C19 85.2(3)
C2 N4 C14 C15 88.6(3)
C4 N4 C14 C15 -92.3(3)
C19 C14 C15 C16 1.0(3)
N4 C14 C15 C16 178.4(2)
C19 C14 C15 C21 -178.4(2)
N4 C14 C15 C21 -1.0(3)
C14 C15 C16 C17 -0.9(4)
C21 C15 C16 C17 178.5(2)
C15 C16 C17 C18 0.4(4)
C15 C16 C17 C22 179.8(2)
C16 C17 C18 C19 0.2(4)
C22 C17 C18 C19 -179.2(2)
C15 C14 C19 C18 -0.4(3)
N4 C14 C19 C18 -177.8(2)
C15 C14 C19 C20 -179.0(2)
N4 C14 C19 C20 3.6(3)
C17 C18 C19 C14 -0.2(4)
C17 C18 C19 C20 178.4(2)
